data_2016020
loop_
_publ_author_name
'Garc\'ia, Ana Mar\'ia'
'Manzur, Jorge'
'Vega, Andr\'es'

_publ_section_title
;Di-\m-hydroxido-bis{[bis(6-methyl-2-pyridylmethyl)(2-phenylethyl)amine-\k^3^<i>N</i>',<i>N</i>'',<i>N</i>''']copper(II)}
 bis(perchlorate)
;
_journal_coeditor_code BG3038
_journal_issue 7
_journal_name_full 'Acta Crystallographica Section C'
_journal_page_first m335
_journal_page_last m337
_journal_paper_doi 10.1107/S0108270107025929
_journal_volume 63
_journal_year 2007
_chemical_formula_iupac '[Cu2 (O H)2 (C22 H25 N3)2] (Cl O4)2'
_chemical_formula_moiety 'C44 H52 Cu2 N6 O2 2+ , 2Cl O4 -'
_chemical_formula_sum 'C44 H52 Cl2 Cu2 N6 O10'
_chemical_formula_weight 1022.92
_chemical_name_systematic
;
Di-\m-hydroxo-bis{[bis(6-methyl-2-pyridylmethyl)(2-phenylethyl)amine-
\k^3^N',N'',N''']copper(II)} bis(perchlorate)
;
_space_group_IT_number 14
_symmetry_cell_setting monoclinic
_symmetry_space_group_name_Hall '-P 2yn'
_symmetry_space_group_name_H-M 'P 1 21/n 1'
_atom_sites_solution_hydrogens geom
_atom_sites_solution_primary direct
_atom_sites_solution_secondary difmap
_audit_creation_method SHELXL97
_cell_angle_alpha 90.00
_cell_angle_beta 103.229(2)
_cell_angle_gamma 90.00
_cell_formula_units_Z 2
_cell_length_a 9.9239(11)
_cell_length_b 16.5696(19)
_cell_length_c 13.9248(16)
_cell_measurement_reflns_used 2100
_cell_measurement_temperature 298(2)
_cell_measurement_theta_max 19.531
_cell_measurement_theta_min 2.792
_cell_volume 2229.0(4)
_computing_cell_refinement 'SAINT-NT (Bruker, 1999)'
_computing_data_collection 'SMART-NT (Bruker, 2001)'
_computing_data_reduction SAINT-NT
_computing_molecular_graphics SHELXTL-NT
_computing_publication_material SHELXTL-NT
_computing_structure_refinement SHELXTL-NT
_computing_structure_solution 'SHELXTL-NT (Bruker, 1999)'
_diffrn_ambient_temperature 298(2)
_diffrn_measured_fraction_theta_full 0.988
_diffrn_measured_fraction_theta_max 0.988
_diffrn_measurement_device_type 'Siemens SMART CCD area-detector'
_diffrn_measurement_method '\f and \w'
_diffrn_radiation_monochromator graphite
_diffrn_radiation_source 'fine-focus sealed tube'
_diffrn_radiation_type MoK\a
_diffrn_radiation_wavelength 0.71073
_diffrn_reflns_av_R_equivalents 0.0517
_diffrn_reflns_av_sigmaI/netI 0.0526
_diffrn_reflns_limit_h_max 11
_diffrn_reflns_limit_h_min -11
_diffrn_reflns_limit_k_max 19
_diffrn_reflns_limit_k_min -19
_diffrn_reflns_limit_l_max 16
_diffrn_reflns_limit_l_min -16
_diffrn_reflns_number 13767
_diffrn_reflns_theta_full 25.21
_diffrn_reflns_theta_max 25.21
_diffrn_reflns_theta_min 1.94
_diffrn_standards_decay_% 0
_diffrn_standards_number 0
_exptl_absorpt_coefficient_mu 1.139
_exptl_absorpt_correction_T_max 0.8660
_exptl_absorpt_correction_T_min 0.6524
_exptl_absorpt_correction_type refdelf
_exptl_absorpt_process_details '(SADABS in SAINT-NT; Bruker, 1999)'
_exptl_crystal_colour blue
_exptl_crystal_density_diffrn 1.524
_exptl_crystal_density_method 'not measured'
_exptl_crystal_description block
_exptl_crystal_F_000 1060
_exptl_crystal_size_max 0.41
_exptl_crystal_size_mid 0.17
_exptl_crystal_size_min 0.13
_refine_diff_density_max 0.565
_refine_diff_density_min -0.313
_refine_ls_extinction_method none
_refine_ls_goodness_of_fit_ref 1.002
_refine_ls_hydrogen_treatment constr
_refine_ls_matrix_type full
_refine_ls_number_parameters 319
_refine_ls_number_reflns 3964
_refine_ls_number_restraints 6
_refine_ls_restrained_S_all 1.001
_refine_ls_R_factor_all 0.0734
_refine_ls_R_factor_gt 0.0514
_refine_ls_shift/su_max 0.000
_refine_ls_shift/su_mean 0.000
_refine_ls_structure_factor_coef Fsqd
_refine_ls_weighting_details 'calc w = 1/[\s^2^(Fo^2^)+(0.0811P)^2^] where P=(Fo^2^+2Fc^2^)/3'
_refine_ls_weighting_scheme calc
_refine_ls_wR_factor_gt 0.1227
_refine_ls_wR_factor_ref 0.1366
_reflns_number_gt 2909
_reflns_number_total 3964
_reflns_threshold_expression I>2\s(I)
_cod_data_source_file bg3038.cif
_cod_data_source_block I
_cod_original_sg_symbol_H-M 'P 21/n'
_cod_database_code 2016020
_cod_database_fobs_code 2016020

loop_
_symmetry_equiv_pos_as_xyz
'x, y, z'
'-x+1/2, y+1/2, -z+1/2'
'-x, -y, -z'
'x-1/2, -y-1/2, z-1/2'

loop_
_atom_site_type_symbol
_atom_site_label
_atom_site_fract_x
_atom_site_fract_y
_atom_site_fract_z
_atom_site_U_iso_or_equiv
_atom_site_adp_type
_atom_site_calc_flag
_atom_site_refinement_flags
_atom_site_occupancy
_atom_site_disorder_assembly
_atom_site_disorder_group
Cu Cu1 0.39102(4) 0.53606(3) 0.41763(3) 0.03802(18) Uani d . 1 . .
O O1 0.4145(2) 0.49178(16) 0.54868(17) 0.0440(6) Uani d . 1 . .
H H1 0.3788 0.5043 0.5990 0.054(12) Uiso d . 1 . .
N N1 0.1913(3) 0.5678(2) 0.4137(2) 0.0461(7) Uani d . 1 . .
C C1 0.1483(4) 0.4308(3) 0.3506(3) 0.0602(11) Uani d . 1 . .
H H1A 0.1615 0.3951 0.4073 0.072 Uiso calc R 1 . .
H H1B 0.0787 0.4068 0.2980 0.072 Uiso calc R 1 . .
C C2 0.0963(4) 0.5114(3) 0.3776(3) 0.0543(10) Uani d . 1 . .
C C3 -0.0417(4) 0.5234(3) 0.3715(4) 0.0739(14) Uani d . 1 . .
H H3 -0.1056 0.4835 0.3455 0.089 Uiso calc R 1 . .
C C4 -0.0847(5) 0.5946(4) 0.4039(4) 0.0788(15) Uani d . 1 . .
H H4 -0.1784 0.6038 0.3993 0.095 Uiso calc R 1 . .
C C5 0.0106(5) 0.6520(3) 0.4431(3) 0.0696(13) Uani d . 1 . .
H H5 -0.0175 0.7005 0.4660 0.084 Uiso calc R 1 . .
C C6 0.1501(4) 0.6374(3) 0.4484(3) 0.0545(10) Uani d . 1 . .
C C7 0.2570(5) 0.6974(3) 0.4934(4) 0.0745(14) Uani d . 1 . .
H H7A 0.3387 0.6698 0.5282 0.112 Uiso calc R 1 . .
H H7B 0.2222 0.7308 0.5386 0.112 Uiso calc R 1 . .
H H7C 0.2793 0.7304 0.4426 0.112 Uiso calc R 1 . .
N N2 0.2776(3) 0.43728(19) 0.3191(2) 0.0454(7) Uani d . 1 . .
C C10 0.3633(4) 0.3646(2) 0.3419(3) 0.0506(10) Uani d . 1 . .
H H10A 0.3885 0.3586 0.4130 0.061 Uiso calc R 1 . .
H H10B 0.4482 0.3737 0.3201 0.061 Uiso calc R 1 . .
C C11 0.3015(5) 0.2847(2) 0.2978(4) 0.0718(13) Uani d . 1 . .
H H11A 0.2089 0.2785 0.3084 0.086 Uiso calc R 1 . .
H H11B 0.2956 0.2843 0.2273 0.086 Uiso calc R 1 . .
C C12 0.3919(5) 0.2159(2) 0.3461(3) 0.0601(11) Uani d . 1 . .
C C13 0.3714(5) 0.1804(3) 0.4311(4) 0.0728(13) Uani d . 1 . .
H H13 0.2979 0.1975 0.4572 0.087 Uiso calc R 1 . .
C C14 0.4560(6) 0.1210(3) 0.4778(4) 0.0835(16) Uani d . 1 . .
H H14 0.4405 0.0985 0.5355 0.100 Uiso calc R 1 . .
C C15 0.5634(6) 0.0942(3) 0.4404(5) 0.0856(16) Uani d . 1 . .
H H15 0.6208 0.0532 0.4721 0.103 Uiso calc R 1 . .
C C16 0.5859(5) 0.1279(3) 0.3563(4) 0.0802(15) Uani d . 1 . .
H H16 0.6585 0.1094 0.3301 0.096 Uiso calc R 1 . .
C C17 0.5019(5) 0.1893(3) 0.3097(4) 0.0722(13) Uani d . 1 . .
H H17 0.5197 0.2129 0.2533 0.087 Uiso calc R 1 . .
N N3 0.4102(3) 0.57877(18) 0.2840(2) 0.0422(7) Uani d . 1 . .
C C20 0.2592(5) 0.4663(3) 0.2188(3) 0.0606(12) Uani d . 1 . .
H H20A 0.1659 0.4873 0.1970 0.073 Uiso calc R 1 . .
H H20B 0.2683 0.4211 0.1765 0.073 Uiso calc R 1 . .
C C21 0.3596(4) 0.5307(2) 0.2060(3) 0.0470(9) Uani d . 1 . .
C C22 0.3941(5) 0.5427(3) 0.1169(3) 0.0594(11) Uani d . 1 . .
H H22 0.3586 0.5088 0.0640 0.071 Uiso calc R 1 . .
C C23 0.4802(5) 0.6044(3) 0.1063(3) 0.0721(13) Uani d . 1 . .
H H23 0.5049 0.6125 0.0465 0.087 Uiso calc R 1 . .
C C24 0.5302(5) 0.6544(3) 0.1847(3) 0.0647(12) Uani d . 1 . .
H H24 0.5882 0.6972 0.1782 0.078 Uiso calc R 1 . .
C C25 0.4941(4) 0.6411(2) 0.2738(3) 0.0480(9) Uani d . 1 . .
C C26 0.5456(4) 0.6942(2) 0.3600(3) 0.0602(11) Uani d . 1 . .
H H26A 0.4772 0.7345 0.3632 0.090 Uiso calc R 1 . .
H H26B 0.6296 0.7201 0.3534 0.090 Uiso calc R 1 . .
H H26C 0.5633 0.6626 0.4193 0.090 Uiso calc R 1 . .
Cl Cl1 0.31371(15) 0.61419(8) 0.80233(9) 0.0761(4) Uani d D 1 . .
O O2 0.3428(4) 0.5652(3) 0.7274(3) 0.1062(13) Uani d . 1 A .
O O3A 0.1872(11) 0.6523(8) 0.754(2) 0.148(9) Uani d PD 0.45 A 1
O O4A 0.4110(16) 0.6693(10) 0.8592(17) 0.178(10) Uani d PD 0.45 A 1
O O5A 0.2839(15) 0.5531(7) 0.8670(11) 0.087(4) Uani d PD 0.45 A 1
O O3B 0.2421(15) 0.6843(6) 0.7572(17) 0.151(6) Uani d PD 0.55 A 2
O O4B 0.4497(4) 0.6397(7) 0.8511(10) 0.085(3) Uani d PD 0.55 A 2
O O5B 0.2323(17) 0.5784(9) 0.8635(14) 0.153(6) Uani d PD 0.55 A 2

loop_
_atom_site_aniso_label
_atom_site_aniso_U_11
_atom_site_aniso_U_22
_atom_site_aniso_U_33
_atom_site_aniso_U_12
_atom_site_aniso_U_13
_atom_site_aniso_U_23
Cu1 0.0357(3) 0.0445(3) 0.0324(3) 0.00033(18) 0.00476(18) 0.00206(19)
O1 0.0406(14) 0.0597(16) 0.0319(13) 0.0031(12) 0.0089(11) 0.0049(12)
N1 0.0386(17) 0.058(2) 0.0410(17) 0.0073(15) 0.0072(14) 0.0060(16)
C1 0.050(2) 0.063(3) 0.067(3) -0.011(2) 0.010(2) -0.007(2)
C2 0.039(2) 0.071(3) 0.051(2) 0.000(2) 0.0059(18) 0.003(2)
C3 0.038(2) 0.102(4) 0.079(3) -0.004(2) 0.008(2) 0.006(3)
C4 0.046(3) 0.112(5) 0.081(4) 0.025(3) 0.019(2) 0.012(3)
C5 0.063(3) 0.083(3) 0.069(3) 0.029(3) 0.027(2) 0.010(3)
C6 0.058(3) 0.061(3) 0.045(2) 0.013(2) 0.0132(19) 0.008(2)
C7 0.081(3) 0.064(3) 0.083(3) 0.007(3) 0.026(3) -0.015(3)
N2 0.0439(18) 0.0499(18) 0.0427(18) -0.0026(14) 0.0106(14) 0.0025(15)
C10 0.051(2) 0.050(2) 0.048(2) -0.0098(18) 0.0056(18) -0.0073(18)
C11 0.076(3) 0.056(3) 0.071(3) -0.006(2) -0.008(3) -0.012(2)
C12 0.070(3) 0.042(2) 0.064(3) -0.014(2) 0.004(2) -0.010(2)
C13 0.079(3) 0.062(3) 0.085(4) -0.013(3) 0.033(3) -0.011(3)
C14 0.118(5) 0.053(3) 0.078(4) -0.014(3) 0.018(3) 0.005(3)
C15 0.097(4) 0.054(3) 0.095(4) 0.003(3) -0.002(3) 0.001(3)
C16 0.077(3) 0.069(3) 0.094(4) 0.007(3) 0.019(3) -0.019(3)
C17 0.089(4) 0.068(3) 0.063(3) -0.015(3) 0.024(3) -0.014(3)
N3 0.0420(17) 0.0481(18) 0.0359(16) 0.0041(14) 0.0079(13) 0.0076(14)
C20 0.067(3) 0.068(3) 0.039(2) -0.004(2) -0.005(2) -0.003(2)
C21 0.047(2) 0.056(2) 0.036(2) 0.0077(18) 0.0037(17) 0.0036(18)
C22 0.065(3) 0.069(3) 0.043(2) 0.008(2) 0.009(2) 0.001(2)
C23 0.082(3) 0.093(4) 0.048(3) 0.007(3) 0.029(2) 0.006(3)
C24 0.069(3) 0.068(3) 0.061(3) 0.003(2) 0.023(2) 0.017(2)
C25 0.048(2) 0.054(2) 0.042(2) 0.0084(19) 0.0091(18) 0.0095(18)
C26 0.065(3) 0.056(3) 0.059(3) -0.009(2) 0.013(2) 0.005(2)
Cl1 0.0963(10) 0.0748(8) 0.0647(8) 0.0014(7) 0.0335(7) -0.0055(7)
O2 0.080(3) 0.160(4) 0.082(3) -0.003(2) 0.027(2) -0.051(3)
O3A 0.148(13) 0.070(8) 0.209(18) 0.026(9) 0.004(13) -0.033(11)
O4A 0.35(2) 0.080(12) 0.093(10) -0.074(12) 0.024(14) -0.025(9)
O5A 0.095(8) 0.101(8) 0.084(7) -0.015(6) 0.057(6) 0.010(6)
O3B 0.149(10) 0.099(10) 0.208(16) 0.054(8) 0.050(11) 0.024(12)
O4B 0.124(6) 0.065(7) 0.064(5) -0.039(5) 0.018(4) -0.031(5)
O5B 0.176(15) 0.183(13) 0.138(11) -0.004(9) 0.118(11) -0.020(9)

loop_
_atom_type_symbol
_atom_type_description
_atom_type_scat_dispersion_real
_atom_type_scat_dispersion_imag
_atom_type_scat_source
C C 0.0033 0.0016 'International Tables Vol C Tables 4.2.6.8 and 6.1.1.4'
H H 0.0000 0.0000 'International Tables Vol C Tables 4.2.6.8 and 6.1.1.4'
N N 0.0061 0.0033 'International Tables Vol C Tables 4.2.6.8 and 6.1.1.4'
O O 0.0106 0.0060 'International Tables Vol C Tables 4.2.6.8 and 6.1.1.4'
Cl Cl 0.1484 0.1585 'International Tables Vol C Tables 4.2.6.8 and 6.1.1.4'
Cu Cu 0.3201 1.2651 'International Tables Vol C Tables 4.2.6.8 and 6.1.1.4'

loop_
_geom_angle_atom_site_label_1
_geom_angle_atom_site_label_2
_geom_angle_atom_site_label_3
_geom_angle_site_symmetry_1
_geom_angle_site_symmetry_3
_geom_angle
_geom_angle_publ_flag
O1 Cu1 O1 . 3_666 77.45(11) yes
O1 Cu1 N3 . . 167.88(11) yes
O1 Cu1 N3 3_666 . 90.44(11) yes
O1 Cu1 N1 . . 91.69(11) ?
O1 Cu1 N1 3_666 . 167.82(11) yes
N3 Cu1 N1 . . 100.31(12) ?
O1 Cu1 N2 . . 103.52(11) ?
O1 Cu1 N2 3_666 . 107.74(11) yes
N3 Cu1 N2 . . 80.51(12) yes
N1 Cu1 N2 . . 79.92(12) yes
Cu1 O1 Cu1 . 3_666 102.55(11) yes
Cu1 O1 H1 . . 133 ?
Cu1 O1 H1 3_666 . 115.10(19) ?
C2 N1 C6 . . 119.0(3) ?
C2 N1 Cu1 . . 115.2(3) ?
C6 N1 Cu1 . . 125.7(3) ?
N2 C1 C2 . . 112.7(3) ?
N2 C1 H1A . . 109.1 ?
C2 C1 H1A . . 109.1 ?
N2 C1 H1B . . 109.1 ?
C2 C1 H1B . . 109.1 ?
H1A C1 H1B . . 107.8 ?
N1 C2 C3 . . 122.1(4) ?
N1 C2 C1 . . 117.4(3) ?
C3 C2 C1 . . 120.4(4) ?
C4 C3 C2 . . 119.3(5) ?
C4 C3 H3 . . 120.4 ?
C2 C3 H3 . . 120.4 ?
C5 C4 C3 . . 119.6(4) ?
C5 C4 H4 . . 120.2 ?
C3 C4 H4 . . 120.2 ?
C4 C5 C6 . . 119.3(5) ?
C4 C5 H5 . . 120.3 ?
C6 C5 H5 . . 120.3 ?
N1 C6 C5 . . 120.6(4) ?
N1 C6 C7 . . 118.5(4) ?
C5 C6 C7 . . 120.8(4) ?
C6 C7 H7A . . 109.5 ?
C6 C7 H7B . . 109.5 ?
H7A C7 H7B . . 109.5 ?
C6 C7 H7C . . 109.5 ?
H7A C7 H7C . . 109.5 ?
H7B C7 H7C . . 109.5 ?
C20 N2 C1 . . 113.0(3) ?
C20 N2 C10 . . 114.8(3) ?
C1 N2 C10 . . 112.5(3) ?
C20 N2 Cu1 . . 106.3(2) ?
C1 N2 Cu1 . . 102.8(2) ?
C10 N2 Cu1 . . 106.2(2) ?
N2 C10 C11 . . 117.7(3) ?
N2 C10 H10A . . 107.9 ?
C11 C10 H10A . . 107.9 ?
N2 C10 H10B . . 107.9 ?
C11 C10 H10B . . 107.9 ?
H10A C10 H10B . . 107.2 ?
C12 C11 C10 . . 109.4(4) ?
C12 C11 H11A . . 109.8 ?
C10 C11 H11A . . 109.8 ?
C12 C11 H11B . . 109.8 ?
C10 C11 H11B . . 109.8 ?
H11A C11 H11B . . 108.2 ?
C17 C12 C13 . . 117.7(5) ?
C17 C12 C11 . . 121.2(5) ?
C13 C12 C11 . . 121.1(5) ?
C14 C13 C12 . . 121.6(5) ?
C14 C13 H13 . . 119.2 ?
C12 C13 H13 . . 119.2 ?
C13 C14 C15 . . 120.3(5) ?
C13 C14 H14 . . 119.9 ?
C15 C14 H14 . . 119.9 ?
C16 C15 C14 . . 119.5(5) ?
C16 C15 H15 . . 120.3 ?
C14 C15 H15 . . 120.3 ?
C15 C16 C17 . . 120.4(5) ?
C15 C16 H16 . . 119.8 ?
C17 C16 H16 . . 119.8 ?
C12 C17 C16 . . 120.5(5) ?
C12 C17 H17 . . 119.8 ?
C16 C17 H17 . . 119.8 ?
C21 N3 C25 . . 119.3(3) ?
C21 N3 Cu1 . . 115.8(2) ?
C25 N3 Cu1 . . 123.3(2) ?
N2 C20 C21 . . 114.2(3) ?
N2 C20 H20A . . 108.7 ?
C21 C20 H20A . . 108.7 ?
N2 C20 H20B . . 108.7 ?
C21 C20 H20B . . 108.7 ?
H20A C20 H20B . . 107.6 ?
N3 C21 C22 . . 121.2(4) ?
N3 C21 C20 . . 117.4(3) ?
C22 C21 C20 . . 121.3(4) ?
C23 C22 C21 . . 119.9(4) ?
C23 C22 H22 . . 120.0 ?
C21 C22 H22 . . 120.0 ?
C22 C23 C24 . . 119.3(4) ?
C22 C23 H23 . . 120.4 ?
C24 C23 H23 . . 120.4 ?
C23 C24 C25 . . 119.7(4) ?
C23 C24 H24 . . 120.1 ?
C25 C24 H24 . . 120.1 ?
N3 C25 C24 . . 120.5(4) ?
N3 C25 C26 . . 118.3(3) ?
C24 C25 C26 . . 121.2(4) ?
C25 C26 H26A . . 109.5 ?
C25 C26 H26B . . 109.5 ?
H26A C26 H26B . . 109.5 ?
C25 C26 H26C . . 109.5 ?
H26A C26 H26C . . 109.5 ?
H26B C26 H26C . . 109.5 ?
O2 Cl1 O5B . . 116.3(8) ?
O2 Cl1 O3B . . 108.0(10) ?
O5B Cl1 O3B . . 107.9(10) ?
O2 Cl1 O4A . . 123.6(10) ?
O2 Cl1 O4B . . 101.1(5) ?
O5B Cl1 O4B . . 116.1(11) ?
O3B Cl1 O4B . . 106.8(8) ?
O2 Cl1 O5A . . 99.6(7) ?
O4A Cl1 O5A . . 108.3(13) ?
O2 Cl1 O3A . . 102.3(12) ?
O4A Cl1 O3A . . 112.8(11) ?
O5A Cl1 O3A . . 108.9(12) ?

loop_
_geom_bond_atom_site_label_1
_geom_bond_atom_site_label_2
_geom_bond_site_symmetry_2
_geom_bond_distance
_geom_bond_publ_flag
Cu1 O1 . 1.931(2) yes
Cu1 O1 3_666 1.935(2) yes
Cu1 N3 . 2.040(3) yes
Cu1 N1 . 2.039(3) yes
Cu1 N2 . 2.263(3) yes
Cu1 Cu1 3_666 3.0161(8) yes
O1 Cu1 3_666 1.935(2) no
O1 H1 . 0.88 ?
N1 C2 . 1.340(5) ?
N1 C6 . 1.349(5) ?
C1 N2 . 1.453(5) ?
C1 C2 . 1.510(6) ?
C1 H1A . 0.9700 ?
C1 H1B . 0.9700 ?
C2 C3 . 1.368(6) ?
C3 C4 . 1.365(7) ?
C3 H3 . 0.9300 ?
C4 C5 . 1.365(7) ?
C4 H4 . 0.9300 ?
C5 C6 . 1.390(6) ?
C5 H5 . 0.9300 ?
C6 C7 . 1.484(6) ?
C7 H7A . 0.9600 ?
C7 H7B . 0.9600 ?
C7 H7C . 0.9600 ?
N2 C20 . 1.449(5) ?
N2 C10 . 1.467(5) ?
C10 C11 . 1.528(5) ?
C10 H10A . 0.9700 ?
C10 H10B . 0.9700 ?
C11 C12 . 1.510(6) ?
C11 H11A . 0.9700 ?
C11 H11B . 0.9700 ?
C12 C17 . 1.377(6) ?
C12 C13 . 1.378(6) ?
C13 C14 . 1.359(7) ?
C13 H13 . 0.9300 ?
C14 C15 . 1.363(7) ?
C14 H14 . 0.9300 ?
C15 C16 . 1.361(7) ?
C15 H15 . 0.9300 ?
C16 C17 . 1.380(7) ?
C16 H16 . 0.9300 ?
C17 H17 . 0.9300 ?
N3 C21 . 1.348(5) ?
N3 C25 . 1.354(5) ?
C20 C21 . 1.498(6) ?
C20 H20A . 0.9700 ?
C20 H20B . 0.9700 ?
C21 C22 . 1.374(6) ?
C22 C23 . 1.362(6) ?
C22 H22 . 0.9300 ?
C23 C24 . 1.370(6) ?
C23 H23 . 0.9300 ?
C24 C25 . 1.385(5) ?
C24 H24 . 0.9300 ?
C25 C26 . 1.483(5) ?
C26 H26A . 0.9600 ?
C26 H26B . 0.9600 ?
C26 H26C . 0.9600 ?
Cl1 O2 . 1.403(4) ?
Cl1 O5B . 1.4293(11) ?
Cl1 O3B . 1.4295(10) ?
Cl1 O4A . 1.4295(11) ?
Cl1 O4B . 1.4294(11) ?
Cl1 O5A . 1.4294(10) ?
Cl1 O3A . 1.4297(11) ?

loop_
_geom_hbond_atom_site_label_D
_geom_hbond_atom_site_label_H
_geom_hbond_atom_site_label_A
_geom_hbond_distance_DH
_geom_hbond_distance_HA
_geom_hbond_distance_DA
_geom_hbond_angle_DHA
O1 H1 O2 0.88 2.15 2.999(4) 161
